data_2108107
loop_
_publ_author_name
'Bujak, Maciej'

_publ_section_title
;
 Formation and distortion of iodidoantimonates(III): the first isolated
 [SbI~6~]^3{-^} octahedron
;
_journal_coeditor_code EB5060
_journal_issue 3
_journal_name_full 'Acta Crystallographica Section B'
_journal_page_first 432
_journal_page_last 442
_journal_paper_doi 10.1107/S2052520617003420
_journal_volume 73
_journal_year 2017
_chemical_formula_moiety 'C4 H12 N2 2+, 2(I -), I2'
_chemical_formula_sum 'C4 H12 I4 N2'
_chemical_formula_weight 595.76
_chemical_name_systematic
;
 Piperazine-1,4-diium diiodide diiodine
;
_space_group_IT_number 2
_symmetry_cell_setting triclinic
_symmetry_space_group_name_Hall '-P 1'
_symmetry_space_group_name_H-M 'P -1'
_atom_sites_solution_hydrogens difmap
_atom_sites_solution_primary direct
_atom_sites_solution_secondary difmap
_audit_creation_method SHELXL-97
_cell_angle_alpha 64.087(7)
_cell_angle_beta 67.276(7)
_cell_angle_gamma 69.593(7)
_cell_formula_units_Z 1
_cell_length_a 6.4948(5)
_cell_length_b 7.4032(6)
_cell_length_c 8.0819(5)
_cell_measurement_reflns_used 2137
_cell_measurement_temperature 85.0(5)
_cell_measurement_theta_max 29.46
_cell_measurement_theta_min 3.13
_cell_volume 314.73(5)
_computing_cell_refinement 'CrysAlis Pro ver. 171.34.44 (Oxford Diffraction Ltd., 2010)'
_computing_data_collection 'CrysAlis CCD ver. 171.33.57 (Oxford Diffraction Ltd., 2010)'
_computing_data_reduction 'CrysAlis Pro ver. 171.34.44 (Oxford Diffraction Ltd., 2010)'
_computing_molecular_graphics 'Mercury (C.F.Macrae at al., 2008)'
_computing_publication_material 'SHELXL-97 (G.M.Sheldrick, 2008)'
_computing_structure_refinement 'SHELXL-97 (G.M.Sheldrick, 2008)'
_computing_structure_solution 'SHELXS-97 (G.M.Sheldrick, 2008)'
_diffrn_ambient_temperature 85.0(5)
_diffrn_measured_fraction_theta_full 0.982
_diffrn_measured_fraction_theta_max 0.982
_diffrn_measurement_device_type Xcalibur
_diffrn_measurement_method \w--scan
_diffrn_radiation_monochromator graphite
_diffrn_radiation_source 'fine-focus sealed tube'
_diffrn_radiation_type MoK\a
_diffrn_radiation_wavelength 0.71073
_diffrn_reflns_av_R_equivalents 0.0219
_diffrn_reflns_av_sigmaI/netI 0.0299
_diffrn_reflns_limit_h_max 8
_diffrn_reflns_limit_h_min -5
_diffrn_reflns_limit_k_max 9
_diffrn_reflns_limit_k_min -9
_diffrn_reflns_limit_l_max 10
_diffrn_reflns_limit_l_min -10
_diffrn_reflns_number 2215
_diffrn_reflns_theta_full 26.50
_diffrn_reflns_theta_max 26.50
_diffrn_reflns_theta_min 3.13
_exptl_absorpt_coefficient_mu 9.854
_exptl_absorpt_correction_T_max 0.40
_exptl_absorpt_correction_T_min 0.23
_exptl_absorpt_correction_type analytical
_exptl_absorpt_process_details
;
 CrysAlis Pro ver. 171.33.57 (Oxford Diffraction Ltd., 2010)
;
_exptl_crystal_colour red
_exptl_crystal_density_diffrn 3.143
_exptl_crystal_density_method 'not measured'
_exptl_crystal_description tabular
_exptl_crystal_F_000 262
_exptl_crystal_size_max 0.23
_exptl_crystal_size_mid 0.18
_exptl_crystal_size_min 0.13
_refine_diff_density_max 0.948
_refine_diff_density_min -0.731
_refine_ls_extinction_coef 0.0111(7)
_refine_ls_extinction_expression Fc\^*\^=kFc[1+0.001xFc\^2\^\l\^3\^/sin(2\q)]\^-1/4\^
_refine_ls_extinction_method SHELXL
_refine_ls_goodness_of_fit_ref 1.150
_refine_ls_hydrogen_treatment constr
_refine_ls_matrix_type full
_refine_ls_number_parameters 47
_refine_ls_number_reflns 1285
_refine_ls_number_restraints 0
_refine_ls_restrained_S_all 1.150
_refine_ls_R_factor_all 0.0241
_refine_ls_R_factor_gt 0.0218
_refine_ls_shift/su_max 0.000
_refine_ls_shift/su_mean 0.000
_refine_ls_structure_factor_coef Fsqd
_refine_ls_weighting_details
;
 calc w=1/[\s\^2\^(Fo\^2\^)+(0.0234P)\^2\^+0.0000P] where
 P=(Fo\^2\^+2Fc\^2\^)/3
;
_refine_ls_weighting_scheme calc
_refine_ls_wR_factor_gt 0.0530
_refine_ls_wR_factor_ref 0.0540
_reflns_number_gt 1201
_reflns_number_total 1285
_reflns_threshold_expression >2sigma(I)
_cod_data_source_file eb5060sup1.cif
_cod_data_source_block PDD_85K
_cod_depositor_comments
;
The following automatic conversions were performed:

'_symmetry_cell_setting' value 'Triclinic' changed to 'triclinic'
according to
/home/data/users/saulius/crontab/automatic-downloads/rss-feeds/IUCr/lib/dictionaries/cif_core.dic
dictionary named 'cif_core.dic' version 2.4.2 from 2011-04-26.

Automatic conversion script
Id: cif_fix_values 4973 2017-02-22 13:04:09Z antanas 
;
_cod_original_sg_symbol_H-M P-1
_cod_database_code 2108107

loop_
_symmetry_equiv_pos_as_xyz
'x, y, z'
'-x, -y, -z'

loop_
_atom_site_type_symbol
_atom_site_label
_atom_site_fract_x
_atom_site_fract_y
_atom_site_fract_z
_atom_site_U_iso_or_equiv
_atom_site_adp_type
_atom_site_calc_flag
_atom_site_refinement_flags
_atom_site_occupancy
_atom_site_symmetry_multiplicity
I I1 0.22990(4) 0.24178(4) 0.80687(4) 0.01223(12) Uani d . 1 1
I I2 -0.22355(5) 0.07421(4) 0.58836(4) 0.01320(12) Uani d . 1 1
N N11 0.6345(6) 0.3246(5) 0.9450(5) 0.0121(8) Uani d . 1 1
H H111 0.7716 0.2460 0.9067 0.015 Uiso calc R 1 1
H H112 0.5258 0.2685 0.9547 0.015 Uiso calc R 1 1
C C12 0.6166(8) 0.5371(7) 0.7983(6) 0.0141(9) Uani d . 1 1
H H121 0.6279 0.5314 0.6773 0.017 Uiso calc R 1 1
H H122 0.7418 0.5934 0.7789 0.017 Uiso calc R 1 1
C C13 0.6073(7) 0.3260(6) 1.1376(6) 0.0119(9) Uani d . 1 1
H H131 0.7322 0.3748 1.1304 0.014 Uiso calc R 1 1
H H132 0.6131 0.1871 1.2302 0.014 Uiso calc R 1 1

loop_
_atom_site_aniso_label
_atom_site_aniso_U_11
_atom_site_aniso_U_22
_atom_site_aniso_U_33
_atom_site_aniso_U_12
_atom_site_aniso_U_13
_atom_site_aniso_U_23
I1 0.00796(17) 0.01262(17) 0.01701(18) -0.00138(12) -0.00322(12) -0.00682(13)
I2 0.01524(18) 0.01384(18) 0.01107(17) -0.00475(12) -0.00278(12) -0.00437(13)
N11 0.0088(18) 0.0112(18) 0.0160(19) -0.0011(15) -0.0030(15) -0.0057(15)
C12 0.013(2) 0.016(2) 0.011(2) -0.0017(18) -0.0031(18) -0.0043(18)
C13 0.010(2) 0.011(2) 0.014(2) -0.0009(17) -0.0045(18) -0.0039(18)

loop_
_atom_type_symbol
_atom_type_description
_atom_type_scat_dispersion_real
_atom_type_scat_dispersion_imag
_atom_type_scat_source
C C 0.0033 0.0016 'International Tables Vol C Tables 4.2.6.8 and 6.1.1.4'
H H 0.0000 0.0000 'International Tables Vol C Tables 4.2.6.8 and 6.1.1.4'
N N 0.0061 0.0033 'International Tables Vol C Tables 4.2.6.8 and 6.1.1.4'
I I -0.4742 1.8119 'International Tables Vol C Tables 4.2.6.8 and 6.1.1.4'

loop_
_geom_angle_atom_site_label_1
_geom_angle_atom_site_label_2
_geom_angle_atom_site_label_3
_geom_angle_site_symmetry_1
_geom_angle_site_symmetry_3
_geom_angle
C12 N11 C13 . . 111.7(3)
C12 N11 H111 . . 109.3
C13 N11 H111 . . 109.3
C12 N11 H112 . . 109.3
C13 N11 H112 . . 109.3
H111 N11 H112 . . 107.9
N11 C12 C13 . 2_667 110.4(3)
N11 C12 H121 . . 109.6
C13 C12 H121 2_667 . 109.6
N11 C12 H122 . . 109.6
C13 C12 H122 2_667 . 109.6
H121 C12 H122 . . 108.1
N11 C13 C12 . 2_667 110.5(3)
N11 C13 H131 . . 109.6
C12 C13 H131 2_667 . 109.6
N11 C13 H132 . . 109.6
C12 C13 H132 2_667 . 109.6
H131 C13 H132 . . 108.1

loop_
_geom_bond_atom_site_label_1
_geom_bond_atom_site_label_2
_geom_bond_site_symmetry_2
_geom_bond_distance
I2 I2 2_556 2.7608(6)
N11 C12 . 1.498(5)
N11 C13 . 1.501(5)
N11 H111 . 0.9000
N11 H112 . 0.9000
C12 C13 2_667 1.503(6)
C12 H121 . 0.9700
C12 H122 . 0.9700
C13 H131 . 0.9700
C13 H132 . 0.9700

loop_
_geom_hbond_atom_site_label_D
_geom_hbond_atom_site_label_H
_geom_hbond_atom_site_label_A
_geom_hbond_site_symmetry_A
_geom_hbond_distance_DH
_geom_hbond_distance_HA
_geom_hbond_distance_DA
_geom_hbond_angle_DHA
N11 H111 I1 1_655 0.90 2.76 3.491(4) 139
N11 H112 I1 . 0.90 2.72 3.538(3) 151

loop_
_geom_torsion_atom_site_label_1
_geom_torsion_atom_site_label_2
_geom_torsion_atom_site_label_3
_geom_torsion_atom_site_label_4
_geom_torsion_site_symmetry_4
_geom_torsion
C13 N11 C12 C13 2_667 -56.7(5)
C12 N11 C13 C12 2_667 56.7(5)

_cod_database_fobs_code 2108107
